data_9011451
loop_
_publ_author_name
'Effenberger, H.'
'Pertlik, F.'

_publ_section_title
;
 Verfeinerung der kristallstrukturen der isotypen verbindungen
 M3(BO3)2 mit M=Mg, Co und Ni (strukturtyp: kotoit)
;
_journal_name_full 'Zeitschrift fur Kristallographie'
_journal_page_first 129
_journal_page_last 140
_journal_volume 166
_journal_year 1984
_chemical_formula_structural Ni3(BO3)2
_chemical_formula_sum 'B2 Ni3 O6'
_space_group_IT_number 58
_symmetry_space_group_name_Hall '-P 2n 2n'
_symmetry_space_group_name_H-M 'P n m n'
_cell_angle_alpha 90
_cell_angle_beta 90
_cell_angle_gamma 90
_cell_length_a 5.396
_cell_length_b 8.297
_cell_length_c 4.459
_cell_formula_units_Z 2
_cell_volume 199.632
_database_code_amcsd 0010867
_exptl_crystal_density_diffrn 4.886
_cod_original_formula_sum 'Ni3 B2 O6'
_cod_database_code 9011451
_amcsd_formula_title Ni3(BO3)2

loop_
_space_group_symop_operation_xyz
x,y,z
1/2-x,1/2+y,1/2+z
1/2+x,1/2-y,1/2-z
1/2+x,1/2+y,1/2-z
1/2-x,1/2-y,1/2+z
x,-y,z
-x,y,-z
-x,-y,-z

loop_
_atom_site_label
_atom_site_fract_x
_atom_site_fract_y
_atom_site_fract_z
_atom_site_U_iso_or_equiv
NiM1 0.00000 0.00000 0.00000 0.00469
NiM2 0.00000 0.31572 0.50000 0.00481
B 0.25510 0.00000 0.54390 0.00380
O1 0.32430 0.00000 0.24890 0.00291
O2 0.20110 0.13990 0.70120 0.00633

loop_
_cod_related_entry_id
_cod_related_entry_database
_cod_related_entry_code
1 AMCSD 0010867
